data_2106199
loop_
_publ_author_name
'Morlin, Z.'

_publ_section_title
;
 Phase transformation of thin cesium iodide layers at low temperatures
;
_journal_name_full 'Acta Crystallographica B (24,1968-38,1982)'
_journal_page_first 2493
_journal_page_last 2494
_journal_volume 27
_journal_year 1971
_chemical_formula_sum 'Cs I'
_space_group_IT_number 127
_symmetry_space_group_name_Hall '-P 4 2ab'
_symmetry_space_group_name_H-M 'P 4/m b m'
_cell_angle_alpha 90
_cell_angle_beta 90
_cell_angle_gamma 90
_cell_formula_units_Z 2
_cell_length_a 3.88
_cell_length_b 3.88
_cell_length_c 4.12
_cell_volume 62.024
_citation_journal_id_ASTM ACBCAR
_cod_data_source_file Morlin_ACBCAR_1971_457.cif
_cod_data_source_block Cs1I1
_cod_original_cell_volume 62.02413
_cod_original_formula_sum 'Cs1 I1'
_cod_database_code 2106199

loop_
_symmetry_equiv_pos_as_xyz
x,y,z
-y,x,z
-x,-y,z
y,-x,z
x+1/2,-y+1/2,-z
y+1/2,x+1/2,-z
-x+1/2,y+1/2,-z
-y+1/2,-x+1/2,-z
-x,-y,-z
y,-x,-z
x,y,-z
-y,x,-z
-x-1/2,y-1/2,z
-y-1/2,-x-1/2,z
x-1/2,-y-1/2,z
y-1/2,x-1/2,z

loop_
_atom_site_label
_atom_site_type_symbol
_atom_site_fract_x
_atom_site_fract_y
_atom_site_fract_z
_atom_site_occupancy
_atom_site_U_iso_or_equiv
I1 I-1 0 0.5 0.5 1 0.0
Cs1 Cs+1 0 0 0 1 0.0
